data_1536271
loop_
_publ_author_name
'Davidovich, R.L.'
'Zemnukhova, L.A.'
'Fedorishcheva, G.A.'
'Udovenko, A.A.'
'Eiberman, M.F.'

_publ_section_title
;
 Synthesis and investigation of thio- and selenofluoride of antimony(III)
;
_journal_name_full
;
Koordinatsionnaya Khimiya (= Coordination Chemistry (USSR))
;
_journal_page_first 926
_journal_page_last 929
_journal_volume 16
_journal_year 1990
_chemical_formula_sum 'F H2 O5 Sb Se'
_chemical_name_systematic 'Sb F (Se O4) (H2 O)'
_space_group_IT_number 14
_symmetry_space_group_name_Hall '-P 2bc'
_symmetry_space_group_name_H-M 'P 1 1 21/b'
_cell_angle_alpha 90
_cell_angle_beta 90
_cell_angle_gamma 93.47
_cell_formula_units_Z 4
_cell_length_a 8.278
_cell_length_b 8.699
_cell_length_c 6.99
_cell_volume 502.429
_citation_journal_id_ASTM KOKHDC
_cod_data_source_file Davidovich_KOKHDC_1990_1024.cif
_cod_data_source_block H2F1O5Sb1Se1
_cod_original_cell_volume 502.4293
_cod_original_sg_symbol_Hall '-P 2ybc (-x,z,y)'
_cod_original_formula_sum 'H2 F1 O5 Sb1 Se1'
_cod_database_code 1536271

loop_
_symmetry_equiv_pos_as_xyz
x,y,z
-x,-y+1/2,z+1/2
-x,-y,-z
x,y-1/2,-z-1/2

loop_
_atom_site_label
_atom_site_type_symbol
_atom_site_fract_x
_atom_site_fract_y
_atom_site_fract_z
_atom_site_occupancy
_atom_site_U_iso_or_equiv
O3 O-2 0.3521 0.9237 0.1993 1 0.0
Se1 Se+6 0.192 0.9344 0.3308 1 0.0
O5 O-2 0.4543 0.8051 0.7929 1 0.0
F1 F-1 0.2835 0.5657 0.7022 1 0.0
Sb1 Sb+3 0.1919 0.7516 0.7886 1 0.0
O1 O-2 0.193 0.7941 0.4892 1 0.0
O2 O-2 0.0288 0.8984 0.1996 1 0.0
O4 O-2 0.1835 1.104 0.4278 1 0.0
